data_4101891
loop_
_publ_author_name
'Zheng, Huaiji'
'Zheng, Jiyue'
'Yu, Binxun'
'Chen, Qiang'
'Wang, Xiaolei'
'He, Yongping'
'Yang, Zhen'
'She, Xuegong'

_publ_section_title
;
 Pt-Catalyzed Tandem 1,2-Acyloxy Migration/Intramolecular [3 + 2]
 Cycloaddition of Enynyl Esters
;
_journal_coden_ASTM JACSAT
_journal_issue 6
_journal_name_full 'Journal of the American Chemical Society'
_journal_page_first 1788
_journal_page_last 1789
_journal_paper_doi 10.1021/ja910346m
_journal_volume 132
_journal_year 2010
_chemical_formula_sum 'C19 H24 O4'
_chemical_formula_weight 316.38
_space_group_IT_number 2
_symmetry_cell_setting triclinic
_symmetry_space_group_name_Hall '-P 1'
_symmetry_space_group_name_H-M 'P -1'
_atom_sites_solution_hydrogens geom
_atom_sites_solution_primary direct
_atom_sites_solution_secondary difmap
_audit_creation_method SHELXL-97
_cell_angle_alpha 91.863(2)
_cell_angle_beta 101.511(2)
_cell_angle_gamma 100.929(2)
_cell_formula_units_Z 2
_cell_length_a 8.2627(4)
_cell_length_b 9.2103(4)
_cell_length_c 11.3983(4)
_cell_measurement_reflns_used 1499
_cell_measurement_temperature 296(2)
_cell_measurement_theta_max 26.46
_cell_measurement_theta_min 2.80
_cell_volume 832.34(6)
_computing_cell_refinement 'Bruker SAINT'
_computing_data_collection 'Bruker APEX2'
_computing_data_reduction 'Bruker SAINT'
_computing_molecular_graphics 'Bruker SHELXTL'
_computing_publication_material 'Bruker SHELXTL'
_computing_structure_refinement 'SHELXL-97 (Sheldrick, 2008)'
_computing_structure_solution 'SHELXS-97 (Sheldrick, 2008)'
_diffrn_ambient_temperature 296(2)
_diffrn_measured_fraction_theta_full 0.987
_diffrn_measured_fraction_theta_max 0.987
_diffrn_measurement_device_type 'Bruker APEX-II CCD'
_diffrn_measurement_method '\f and \w scans'
_diffrn_radiation_monochromator graphite
_diffrn_radiation_source 'fine-focus sealed tube'
_diffrn_radiation_type MoK\a
_diffrn_radiation_wavelength 0.71073
_diffrn_reflns_av_R_equivalents 0.0141
_diffrn_reflns_av_sigmaI/netI 0.0274
_diffrn_reflns_limit_h_max 10
_diffrn_reflns_limit_h_min -7
_diffrn_reflns_limit_k_max 11
_diffrn_reflns_limit_k_min -11
_diffrn_reflns_limit_l_max 14
_diffrn_reflns_limit_l_min -14
_diffrn_reflns_number 4694
_diffrn_reflns_theta_full 26.00
_diffrn_reflns_theta_max 26.00
_diffrn_reflns_theta_min 1.83
_exptl_absorpt_coefficient_mu 0.087
_exptl_absorpt_correction_T_max 0.9768
_exptl_absorpt_correction_T_min 0.9659
_exptl_absorpt_correction_type none
_exptl_absorpt_process_details SADABS
_exptl_crystal_density_diffrn 1.262
_exptl_crystal_density_method 'not measured'
_exptl_crystal_F_000 340
_exptl_crystal_size_max 0.40
_exptl_crystal_size_mid 0.28
_exptl_crystal_size_min 0.27
_refine_diff_density_max 0.167
_refine_diff_density_min -0.131
_refine_diff_density_rms 0.029
_refine_ls_extinction_coef 0.050(5)
_refine_ls_extinction_expression Fc^*^=kFc[1+0.001xFc^2^\l^3^/sin(2\q)]^-1/4^
_refine_ls_extinction_method SHELXL
_refine_ls_goodness_of_fit_ref 1.043
_refine_ls_hydrogen_treatment mixed
_refine_ls_matrix_type full
_refine_ls_number_parameters 211
_refine_ls_number_reflns 3226
_refine_ls_number_restraints 0
_refine_ls_restrained_S_all 1.043
_refine_ls_R_factor_all 0.0681
_refine_ls_R_factor_gt 0.0446
_refine_ls_shift/su_max 0.000
_refine_ls_shift/su_mean 0.000
_refine_ls_structure_factor_coef Fsqd
_refine_ls_weighting_details 'calc w=1/[\s^2^(Fo^2^)+(0.0480P)^2^+0.1729P] where P=(Fo^2^+2Fc^2^)/3'
_refine_ls_weighting_scheme calc
_refine_ls_wR_factor_gt 0.1071
_refine_ls_wR_factor_ref 0.1239
_reflns_number_gt 2235
_reflns_number_total 3226
_reflns_threshold_expression >2sigma(I)
_cod_data_source_file ja910346m_si_003.cif
_cod_data_source_block p-1
_cod_database_code 4101891

loop_
_symmetry_equiv_pos_as_xyz
'x, y, z'
'-x, -y, -z'

loop_
_atom_site_label
_atom_site_type_symbol
_atom_site_fract_x
_atom_site_fract_y
_atom_site_fract_z
_atom_site_U_iso_or_equiv
_atom_site_adp_type
_atom_site_occupancy
_atom_site_symmetry_multiplicity
_atom_site_calc_flag
_atom_site_refinement_flags
_atom_site_disorder_assembly
_atom_site_disorder_group
C1 C 0.3126(3) 0.8548(2) -0.11529(17) 0.0630(5) Uani 1 1 d . . .
H1 H 0.3527 0.7676 -0.1212 0.076 Uiso 1 1 calc R . .
C2 C 0.2908(3) 0.9384(2) -0.21302(18) 0.0734(6) Uani 1 1 d . . .
H2 H 0.3183 0.9085 -0.2840 0.088 Uiso 1 1 calc R . .
C3 C 0.2291(3) 1.0651(2) -0.20613(19) 0.0714(6) Uani 1 1 d . . .
H3A H 0.2132 1.1206 -0.2727 0.086 Uiso 1 1 calc R . .
C4 C 0.1908(3) 1.1104(2) -0.1014(2) 0.0703(6) Uani 1 1 d . . .
H4 H 0.1489 1.1968 -0.0968 0.084 Uiso 1 1 calc R . .
C5 C 0.2142(2) 1.0283(2) -0.00265(17) 0.0593(5) Uani 1 1 d . . .
H5 H 0.1886 1.0600 0.0685 0.071 Uiso 1 1 calc R . .
C6 C 0.2755(2) 0.89909(18) -0.00856(15) 0.0493(4) Uani 1 1 d . . .
C7 C 0.3011(2) 0.8146(2) 0.10107(16) 0.0536(4) Uani 1 1 d . . .
C8 C 0.3654(2) 0.67315(19) 0.09359(15) 0.0517(4) Uani 1 1 d . . .
H8A H 0.4738 0.6959 0.0706 0.062 Uiso 1 1 calc R . .
H8B H 0.2886 0.6068 0.0301 0.062 Uiso 1 1 calc R . .
C9 C 0.3862(2) 0.59086(19) 0.20849(14) 0.0481(4) Uani 1 1 d . . .
H9 H 0.4134 0.6635 0.2778 0.058 Uiso 1 1 calc R . .
C10 C 0.5319(2) 0.5104(2) 0.21301(18) 0.0649(5) Uani 1 1 d . . .
H10A H 0.5068 0.4402 0.1434 0.078 Uiso 1 1 calc R . .
H10B H 0.6329 0.5819 0.2089 0.078 Uiso 1 1 calc R . .
C11 C 0.4219(3) 0.3210(2) 0.32465(15) 0.0587(5) Uani 1 1 d . . .
H11 H 0.3982 0.2505 0.2542 0.070 Uiso 1 1 calc R . .
C12 C 0.4673(3) 0.2407(2) 0.43678(17) 0.0763(7) Uani 1 1 d . . .
H12A H 0.4979 0.3111 0.5066 0.092 Uiso 1 1 calc R . .
H12B H 0.5640 0.1969 0.4323 0.092 Uiso 1 1 calc R . .
C13 C 0.3207(4) 0.1203(3) 0.4505(2) 0.0969(9) Uani 1 1 d . . .
H13A H 0.3505 0.0741 0.5249 0.116 Uiso 1 1 calc R . .
H13B H 0.2974 0.0447 0.3848 0.116 Uiso 1 1 calc R . .
C14 C 0.1641(4) 0.1837(3) 0.4511(2) 0.0985(8) Uani 1 1 d . . .
H14A H 0.1834 0.2514 0.5217 0.118 Uiso 1 1 calc R . .
H14B H 0.0704 0.1039 0.4550 0.118 Uiso 1 1 calc R . .
C15 C 0.1194(3) 0.2656(2) 0.3388(2) 0.0789(6) Uani 1 1 d . . .
H15A H 0.0895 0.1959 0.2686 0.095 Uiso 1 1 calc R . .
H15B H 0.0226 0.3093 0.3431 0.095 Uiso 1 1 calc R . .
C16 C 0.2672(2) 0.38651(19) 0.32685(14) 0.0525(4) Uani 1 1 d . . .
H16 H 0.2934 0.4554 0.3985 0.063 Uiso 1 1 calc R . .
C17 C 0.2268(2) 0.47630(18) 0.21680(13) 0.0467(4) Uani 1 1 d . . .
C18 C 0.0802(2) 0.5535(2) 0.22368(16) 0.0562(5) Uani 1 1 d . . .
C19 C 0.0765(3) 0.6384(3) 0.33679(18) 0.0765(6) Uani 1 1 d . . .
H19A H 0.0177 0.7177 0.3175 0.115 Uiso 1 1 calc R . .
H19B H 0.1898 0.6785 0.3790 0.115 Uiso 1 1 calc R . .
H19C H 0.0198 0.5734 0.3865 0.115 Uiso 1 1 calc R . .
O1 O 0.2716(2) 0.86008(16) 0.19367(13) 0.0844(5) Uani 1 1 d . . .
O2 O 0.56359(17) 0.43358(16) 0.31871(12) 0.0698(4) Uani 1 1 d . . .
O3 O 0.18187(17) 0.37591(13) 0.11344(10) 0.0601(4) Uani 1 1 d . . .
H3 H 0.1052 0.3996 0.0653 0.090 Uiso 1 1 calc R . .
O4 O -0.03208(17) 0.54453(18) 0.13569(12) 0.0786(5) Uani 1 1 d . . .

loop_
_atom_site_aniso_label
_atom_site_aniso_U_11
_atom_site_aniso_U_22
_atom_site_aniso_U_33
_atom_site_aniso_U_23
_atom_site_aniso_U_13
_atom_site_aniso_U_12
C1 0.0780(13) 0.0614(12) 0.0608(11) 0.0160(9) 0.0245(10) 0.0299(10)
C2 0.0943(16) 0.0780(14) 0.0604(12) 0.0217(10) 0.0301(11) 0.0307(12)
C3 0.0832(15) 0.0682(13) 0.0683(13) 0.0292(11) 0.0189(11) 0.0214(11)
C4 0.0787(14) 0.0549(12) 0.0857(15) 0.0240(10) 0.0223(11) 0.0255(10)
C5 0.0659(12) 0.0522(11) 0.0659(12) 0.0102(9) 0.0224(9) 0.0167(9)
C6 0.0477(10) 0.0468(10) 0.0553(10) 0.0105(8) 0.0141(8) 0.0097(8)
C7 0.0592(11) 0.0523(10) 0.0525(10) 0.0099(8) 0.0156(8) 0.0140(9)
C8 0.0566(11) 0.0531(10) 0.0500(10) 0.0108(8) 0.0138(8) 0.0183(8)
C9 0.0516(10) 0.0505(10) 0.0420(9) 0.0064(7) 0.0048(7) 0.0142(8)
C10 0.0569(11) 0.0732(13) 0.0710(12) 0.0240(10) 0.0135(9) 0.0252(10)
C11 0.0826(14) 0.0527(11) 0.0423(9) 0.0062(8) 0.0045(9) 0.0261(10)
C12 0.1190(19) 0.0719(14) 0.0463(10) 0.0129(10) 0.0067(11) 0.0493(14)
C13 0.174(3) 0.0658(14) 0.0623(13) 0.0262(11) 0.0305(15) 0.0431(17)
C14 0.136(2) 0.0830(16) 0.0861(17) 0.0405(14) 0.0420(16) 0.0214(17)
C15 0.0919(16) 0.0700(14) 0.0741(14) 0.0255(11) 0.0217(12) 0.0061(12)
C16 0.0677(12) 0.0508(10) 0.0388(9) 0.0070(7) 0.0077(8) 0.0143(9)
C17 0.0534(10) 0.0504(10) 0.0350(8) 0.0034(7) 0.0042(7) 0.0131(8)
C18 0.0549(11) 0.0653(12) 0.0505(10) 0.0163(9) 0.0113(9) 0.0151(9)
C19 0.0884(16) 0.0959(16) 0.0628(12) 0.0142(11) 0.0274(11) 0.0485(13)
O1 0.1413(15) 0.0716(10) 0.0610(9) 0.0163(7) 0.0419(9) 0.0490(10)
O2 0.0637(9) 0.0782(10) 0.0679(8) 0.0207(7) -0.0008(6) 0.0281(7)
O3 0.0763(9) 0.0579(8) 0.0397(6) 0.0006(5) -0.0047(6) 0.0155(6)
O4 0.0593(9) 0.1083(12) 0.0663(9) 0.0133(8) -0.0036(7) 0.0289(8)

loop_
_atom_type_symbol
_atom_type_description
_atom_type_scat_dispersion_real
_atom_type_scat_dispersion_imag
_atom_type_scat_source
C C 0.0033 0.0016 'International Tables Vol C Tables 4.2.6.8 and 6.1.1.4'
H H 0.0000 0.0000 'International Tables Vol C Tables 4.2.6.8 and 6.1.1.4'
O O 0.0106 0.0060 'International Tables Vol C Tables 4.2.6.8 and 6.1.1.4'

loop_
_geom_angle_atom_site_label_1
_geom_angle_atom_site_label_2
_geom_angle_atom_site_label_3
_geom_angle
_geom_angle_site_symmetry_1
_geom_angle_site_symmetry_3
_geom_angle_publ_flag
C2 C1 C6 120.60(18) . . ?
C2 C1 H1 119.7 . . ?
C6 C1 H1 119.7 . . ?
C3 C2 C1 120.27(19) . . ?
C3 C2 H2 119.9 . . ?
C1 C2 H2 119.9 . . ?
C2 C3 C4 119.98(18) . . ?
C2 C3 H3A 120.0 . . ?
C4 C3 H3A 120.0 . . ?
C3 C4 C5 120.14(19) . . ?
C3 C4 H4 119.9 . . ?
C5 C4 H4 119.9 . . ?
C4 C5 C6 120.53(18) . . ?
C4 C5 H5 119.7 . . ?
C6 C5 H5 119.7 . . ?
C1 C6 C5 118.48(16) . . ?
C1 C6 C7 122.73(16) . . ?
C5 C6 C7 118.78(16) . . ?
O1 C7 C6 120.40(16) . . ?
O1 C7 C8 121.07(16) . . ?
C6 C7 C8 118.53(15) . . ?
C7 C8 C9 115.84(14) . . ?
C7 C8 H8A 108.3 . . ?
C9 C8 H8A 108.3 . . ?
C7 C8 H8B 108.3 . . ?
C9 C8 H8B 108.3 . . ?
H8A C8 H8B 107.4 . . ?
C10 C9 C8 108.75(14) . . ?
C10 C9 C17 108.56(14) . . ?
C8 C9 C17 113.19(13) . . ?
C10 C9 H9 108.8 . . ?
C8 C9 H9 108.8 . . ?
C17 C9 H9 108.8 . . ?
O2 C10 C9 112.78(15) . . ?
O2 C10 H10A 109.0 . . ?
C9 C10 H10A 109.0 . . ?
O2 C10 H10B 109.0 . . ?
C9 C10 H10B 109.0 . . ?
H10A C10 H10B 107.8 . . ?
O2 C11 C12 107.88(16) . . ?
O2 C11 C16 111.11(14) . . ?
C12 C11 C16 110.77(16) . . ?
O2 C11 H11 109.0 . . ?
C12 C11 H11 109.0 . . ?
C16 C11 H11 109.0 . . ?
C11 C12 C13 110.96(19) . . ?
C11 C12 H12A 109.4 . . ?
C13 C12 H12A 109.4 . . ?
C11 C12 H12B 109.4 . . ?
C13 C12 H12B 109.4 . . ?
H12A C12 H12B 108.0 . . ?
C12 C13 C14 110.93(19) . . ?
C12 C13 H13A 109.5 . . ?
C14 C13 H13A 109.5 . . ?
C12 C13 H13B 109.5 . . ?
C14 C13 H13B 109.5 . . ?
H13A C13 H13B 108.0 . . ?
C13 C14 C15 110.97(19) . . ?
C13 C14 H14A 109.4 . . ?
C15 C14 H14A 109.4 . . ?
C13 C14 H14B 109.4 . . ?
C15 C14 H14B 109.4 . . ?
H14A C14 H14B 108.0 . . ?
C16 C15 C14 110.72(19) . . ?
C16 C15 H15A 109.5 . . ?
C14 C15 H15A 109.5 . . ?
C16 C15 H15B 109.5 . . ?
C14 C15 H15B 109.5 . . ?
H15A C15 H15B 108.1 . . ?
C11 C16 C15 110.31(16) . . ?
C11 C16 C17 110.99(14) . . ?
C15 C16 C17 112.88(15) . . ?
C11 C16 H16 107.5 . . ?
C15 C16 H16 107.5 . . ?
C17 C16 H16 107.5 . . ?
O3 C17 C18 109.17(13) . . ?
O3 C17 C16 107.59(13) . . ?
C18 C17 C16 111.32(13) . . ?
O3 C17 C9 108.89(13) . . ?
C18 C17 C9 110.61(14) . . ?
C16 C17 C9 109.18(13) . . ?
O4 C18 C19 120.94(18) . . ?
O4 C18 C17 118.64(17) . . ?
C19 C18 C17 120.42(16) . . ?
C18 C19 H19A 109.5 . . ?
C18 C19 H19B 109.5 . . ?
H19A C19 H19B 109.5 . . ?
C18 C19 H19C 109.5 . . ?
H19A C19 H19C 109.5 . . ?
H19B C19 H19C 109.5 . . ?
C10 O2 C11 110.96(14) . . ?
C17 O3 H3 109.5 . . ?

loop_
_geom_bond_atom_site_label_1
_geom_bond_atom_site_label_2
_geom_bond_distance
_geom_bond_site_symmetry_2
_geom_bond_publ_flag
C1 C2 1.377(3) . ?
C1 C6 1.380(2) . ?
C1 H1 0.9300 . ?
C2 C3 1.365(3) . ?
C2 H2 0.9300 . ?
C3 C4 1.366(3) . ?
C3 H3A 0.9300 . ?
C4 C5 1.379(3) . ?
C4 H4 0.9300 . ?
C5 C6 1.383(2) . ?
C5 H5 0.9300 . ?
C6 C7 1.494(2) . ?
C7 O1 1.209(2) . ?
C7 C8 1.503(2) . ?
C8 C9 1.531(2) . ?
C8 H8A 0.9700 . ?
C8 H8B 0.9700 . ?
C9 C10 1.522(2) . ?
C9 C17 1.544(2) . ?
C9 H9 0.9800 . ?
C10 O2 1.422(2) . ?
C10 H10A 0.9700 . ?
C10 H10B 0.9700 . ?
C11 O2 1.423(2) . ?
C11 C12 1.515(2) . ?
C11 C16 1.518(3) . ?
C11 H11 0.9800 . ?
C12 C13 1.516(3) . ?
C12 H12A 0.9700 . ?
C12 H12B 0.9700 . ?
C13 C14 1.518(4) . ?
C13 H13A 0.9700 . ?
C13 H13B 0.9700 . ?
C14 C15 1.524(3) . ?
C14 H14A 0.9700 . ?
C14 H14B 0.9700 . ?
C15 C16 1.520(3) . ?
C15 H15A 0.9700 . ?
C15 H15B 0.9700 . ?
C16 C17 1.541(2) . ?
C16 H16 0.9800 . ?
C17 O3 1.4161(19) . ?
C17 C18 1.530(2) . ?
C18 O4 1.211(2) . ?
C18 C19 1.494(3) . ?
C19 H19A 0.9600 . ?
C19 H19B 0.9600 . ?
C19 H19C 0.9600 . ?
O3 H3 0.8200 . ?

loop_
_geom_torsion_atom_site_label_1
_geom_torsion_atom_site_label_2
_geom_torsion_atom_site_label_3
_geom_torsion_atom_site_label_4
_geom_torsion
_geom_torsion_site_symmetry_1
_geom_torsion_site_symmetry_2
_geom_torsion_site_symmetry_3
_geom_torsion_site_symmetry_4
_geom_torsion_publ_flag
C6 C1 C2 C3 -1.2(3) . . . . ?
C1 C2 C3 C4 0.9(3) . . . . ?
C2 C3 C4 C5 -0.1(3) . . . . ?
C3 C4 C5 C6 -0.4(3) . . . . ?
C2 C1 C6 C5 0.7(3) . . . . ?
C2 C1 C6 C7 -178.34(19) . . . . ?
C4 C5 C6 C1 0.1(3) . . . . ?
C4 C5 C6 C7 179.18(17) . . . . ?
C1 C6 C7 O1 177.73(19) . . . . ?
C5 C6 C7 O1 -1.3(3) . . . . ?
C1 C6 C7 C8 -1.8(3) . . . . ?
C5 C6 C7 C8 179.16(16) . . . . ?
O1 C7 C8 C9 1.4(3) . . . . ?
C6 C7 C8 C9 -179.06(15) . . . . ?
C7 C8 C9 C10 -148.73(16) . . . . ?
C7 C8 C9 C17 90.53(19) . . . . ?
C8 C9 C10 O2 178.48(16) . . . . ?
C17 C9 C10 O2 -58.0(2) . . . . ?
O2 C11 C12 C13 179.01(17) . . . . ?
C16 C11 C12 C13 57.2(2) . . . . ?
C11 C12 C13 C14 -56.1(2) . . . . ?
C12 C13 C14 C15 55.6(3) . . . . ?
C13 C14 C15 C16 -56.3(3) . . . . ?
O2 C11 C16 C15 -177.47(14) . . . . ?
C12 C11 C16 C15 -57.6(2) . . . . ?
O2 C11 C16 C17 56.65(18) . . . . ?
C12 C11 C16 C17 176.55(15) . . . . ?
C14 C15 C16 C11 57.1(2) . . . . ?
C14 C15 C16 C17 -178.13(18) . . . . ?
C11 C16 C17 O3 65.23(18) . . . . ?
C15 C16 C17 O3 -59.2(2) . . . . ?
C11 C16 C17 C18 -175.20(15) . . . . ?
C15 C16 C17 C18 60.4(2) . . . . ?
C11 C16 C17 C9 -52.80(18) . . . . ?
C15 C16 C17 C9 -177.23(16) . . . . ?
C10 C9 C17 O3 -64.97(16) . . . . ?
C8 C9 C17 O3 55.87(17) . . . . ?
C10 C9 C17 C18 175.06(14) . . . . ?
C8 C9 C17 C18 -64.09(18) . . . . ?
C10 C9 C17 C16 52.23(17) . . . . ?
C8 C9 C17 C16 173.08(14) . . . . ?
O3 C17 C18 O4 -14.3(2) . . . . ?
C16 C17 C18 O4 -132.89(17) . . . . ?
C9 C17 C18 O4 105.53(19) . . . . ?
O3 C17 C18 C19 165.90(16) . . . . ?
C16 C17 C18 C19 47.3(2) . . . . ?
C9 C17 C18 C19 -74.3(2) . . . . ?
C9 C10 O2 C11 62.3(2) . . . . ?
C12 C11 O2 C10 177.98(15) . . . . ?
C16 C11 O2 C10 -60.42(19) . . . . ?
